data_1540305
loop_
_publ_author_name
'Lissner, F.'
'Schleid, T.'

_publ_section_title
;
 Ein neues Samariumnitridsulfid: Sm4 N2 S3
;
_journal_name_full 'Zeitschrift fuer Anorganische und Allgemeine Chemie'
_journal_page_first 2003
_journal_page_last 2007
_journal_volume 620
_journal_year 1994
_chemical_formula_sum 'N2 S3 Sm4'
_chemical_name_systematic 'Sm4 N2 S3'
_space_group_IT_number 12
_symmetry_space_group_name_Hall '-C 2y'
_symmetry_space_group_name_H-M 'C 1 2/m 1'
_cell_angle_alpha 90
_cell_angle_beta 130.87
_cell_angle_gamma 90
_cell_formula_units_Z 2
_cell_length_a 13.1804
_cell_length_b 3.9157
_cell_length_c 10.3176
_cell_volume 402.672
_citation_journal_id_ASTM ZAACAB
_cod_data_source_file Lissner_ZAACAB_1994_917.cif
_cod_data_source_block N2S3Sm4
_cod_original_cell_volume 402.6718
_cod_database_code 1540305

loop_
_symmetry_equiv_pos_as_xyz
x,y,z
-x,y,-z
-x,-y,-z
x,-y,z
x+1/2,y+1/2,z
-x+1/2,y+1/2,-z
-x+1/2,-y+1/2,-z
x+1/2,-y+1/2,z

loop_
_atom_site_label
_atom_site_type_symbol
_atom_site_fract_x
_atom_site_fract_y
_atom_site_fract_z
_atom_site_occupancy
_atom_site_U_iso_or_equiv
N1 N-3 0.2874 0 0.6401 1 0.0
Sm2 Sm+3 0.2943 0 0.85828 1 0.0
S2 S-2 0.389 0 0.2193 1 0.0
S1 S-2 0 0 0 1 0.0
Sm1 Sm+3 0.10692 0 0.3532 1 0.0
